data_2008335
loop_
_publ_author_name
'Chen, Wei'
'Gao, Shan'
'Liu, Shi-Xiong'

_publ_section_title
;
 Monooxovanadium(V) complexes with bidentate
 <i>N</i>-phenylbenzohydroxamate
;
_journal_issue 4
_journal_name_full 'Acta Crystallographica Section C'
_journal_page_first 531
_journal_page_last 533
_journal_paper_doi 10.1107/S0108270198014875
_journal_volume 55
_journal_year 1999
_chemical_formula_iupac '[V O (C10 H9 N O3) (C13 H10 NO2)]'
_chemical_formula_moiety 'C23 H19 N2 O6 V'
_chemical_formula_sum 'C23 H19 N2 O6 V'
_chemical_formula_weight 470.34
_chemical_name_systematic
;
 (N-phenyl benzoylhydroxamate-O,O')(N-salicylidene-L-alaninato-O,N,O')-
 oxo-vanadium(V)
;
_space_group_IT_number 4
_symmetry_cell_setting monoclinic
_symmetry_space_group_name_Hall 'P 2yb'
_symmetry_space_group_name_H-M 'P 1 21 1'
_audit_creation_method SHELXL
_cell_angle_alpha 90.00
_cell_angle_beta 104.868(9)
_cell_angle_gamma 90.00
_cell_formula_units_Z 4
_cell_length_a 9.7200(10)
_cell_length_b 18.274(2)
_cell_length_c 12.5420(10)
_cell_measurement_reflns_used 25
_cell_measurement_temperature 300(2)
_cell_measurement_theta_max 12
_cell_measurement_theta_min 11
_cell_volume 2153.2(4)
_computing_cell_refinement 'CAD-4 VAX/PC'
_computing_data_collection 'CAD-4 VAX/PC (Enraf-Nonius, 1988)'
_computing_data_reduction 'NRCVAX (Gabe et al., 1989)'
_computing_molecular_graphics 'SHELXTL/PC (Sheldrick, 1990b)'
_computing_publication_material SHELXL93
_computing_structure_refinement 'SHELXL93 (Sheldrick, 1993)'
_computing_structure_solution 'SHELXS86 (Sheldrick, 1990a)'
_diffrn_ambient_temperature 300(2)
_diffrn_measurement_device 'Enraf-Nonius CAD4'
_diffrn_measurement_method \w
_diffrn_radiation_monochromator graphite
_diffrn_radiation_source 'fine-focus sealed tube'
_diffrn_radiation_type MoK\a
_diffrn_radiation_wavelength 0.71073
_diffrn_reflns_av_R_equivalents 0.048
_diffrn_reflns_av_sigmaI/netI 0.072
_diffrn_reflns_limit_h_max 12
_diffrn_reflns_limit_h_min -12
_diffrn_reflns_limit_k_max 23
_diffrn_reflns_limit_k_min -23
_diffrn_reflns_limit_l_max 16
_diffrn_reflns_limit_l_min 0
_diffrn_reflns_number 10297
_diffrn_reflns_theta_max 27.48
_diffrn_reflns_theta_min 1.68
_diffrn_standards_decay_% 6
_diffrn_standards_interval_time 60
_diffrn_standards_number 3
_exptl_absorpt_coefficient_mu 0.504
_exptl_absorpt_correction_T_max 0.932
_exptl_absorpt_correction_T_min 0.877
_exptl_absorpt_correction_type '\y scan (North et al., 1968)'
_exptl_crystal_colour red-black
_exptl_crystal_density_diffrn 1.451
_exptl_crystal_density_method 'not measured'
_exptl_crystal_description wedge
_exptl_crystal_F_000 968
_exptl_crystal_size_max 0.32
_exptl_crystal_size_mid 0.28
_exptl_crystal_size_min 0.14
_refine_diff_density_max 0.360
_refine_diff_density_min -0.395
_refine_ls_abs_structure_details 'Flack (1983)'
_refine_ls_abs_structure_Flack 0.00(3)
_refine_ls_extinction_method none
_refine_ls_goodness_of_fit_all 0.970
_refine_ls_goodness_of_fit_obs 1.079
_refine_ls_hydrogen_treatment refall
_refine_ls_matrix_type full
_refine_ls_number_parameters 729
_refine_ls_number_reflns 9867
_refine_ls_number_restraints 1
_refine_ls_restrained_S_all 0.970
_refine_ls_restrained_S_obs 1.079
_refine_ls_R_factor_all 0.096
_refine_ls_R_factor_obs 0.062
_refine_ls_shift/esd_max -0.001
_refine_ls_shift/esd_mean 0.000
_refine_ls_structure_factor_coef Fsqd
_refine_ls_weighting_details 'w = 1/[\s^2^(Fo^2^)+(0.0745P)^2^] where P = (Fo^2^+2Fc^2^)/3'
_refine_ls_weighting_scheme calc
_refine_ls_wR_factor_all 0.145
_refine_ls_wR_factor_obs 0.129
_reflns_number_observed 6562
_reflns_number_total 9867
_reflns_observed_criterion I>2\s(I)
_cod_data_source_file da1036.cif
_cod_data_source_block cw16
_cod_depositor_comments
;
The following automatic conversions were performed:
'_symmetry_cell_setting' value 'Monoclinic' changed to 'monoclinic'
according to '/home/saulius/struct/CIF-dictionaries/cif_core.dic'
dictionary named 'cif_core.dic' version 2.4.1 from 2010-06-29.

Automatic conversion script
Id: cif_fix_enum 1527 2010-12-29 10:47:43Z saulius 

The following automatic conversions were performed:

'_geom_angle_publ_flag' value 'Y' changed to 'y' according to
/home/saulius/struct/CIF-dictionaries/cif_core.dic dictionary named
'cif_core.dic' version 2.4.1 from 2010-06-29 (15 times).

Automatic conversion script
Id: cif_fix_values 1715 2011-07-08 13:25:40Z adriana 

The following automatic conversions were performed:

'_refine_ls_weighting_scheme' value 'calc w =
1/[\s^2^(Fo^2^)+(0.0745P)^2^] where P = (Fo^2^+2Fc^2^)/3' was changed
to 'calc'. New tag '_refine_ls_weighting_details' was created. The
value of the new tag was set to 'w = 1/[\s^2^(Fo^2^)+(0.0745P)^2^]
where P = (Fo^2^+2Fc^2^)/3'.

Automatic conversion script
Id: cif_fix_values 3143 2015-03-26 13:38:13Z robertas 
;
_cod_original_sg_symbol_H-M 'P 21'
_cod_database_code 2008335

loop_
_symmetry_equiv_pos_as_xyz
'x, y, z'
'-x, y+1/2, -z'

loop_
_atom_site_aniso_label
_atom_site_aniso_U_11
_atom_site_aniso_U_22
_atom_site_aniso_U_33
_atom_site_aniso_U_12
_atom_site_aniso_U_13
_atom_site_aniso_U_23
V1 0.0419(5) 0.0353(5) 0.0374(4) -0.0040(4) 0.0113(3) 0.0019(4)
O1 0.056(2) 0.034(2) 0.057(2) 0.002(2) 0.028(2) 0.006(2)
O2 0.053(2) 0.038(2) 0.069(3) 0.000(2) 0.018(2) -0.008(2)
O3 0.095(4) 0.046(3) 0.142(5) 0.004(3) 0.054(4) -0.023(3)
O4 0.041(2) 0.056(3) 0.039(2) -0.007(2) 0.0159(15) 0.006(2)
O5 0.040(2) 0.046(2) 0.037(2) -0.013(2) 0.0119(15) -0.003(2)
O6 0.062(2) 0.058(2) 0.044(2) -0.014(2) 0.009(2) 0.001(2)
N1 0.039(2) 0.033(2) 0.034(2) -0.005(2) 0.012(2) 0.003(2)
N2 0.038(2) 0.046(3) 0.040(2) -0.005(2) 0.018(2) -0.002(2)
C1 0.047(3) 0.035(3) 0.038(3) 0.008(2) 0.011(2) 0.006(2)
C2 0.056(4) 0.038(4) 0.056(4) 0.005(3) 0.005(3) -0.004(3)
C3 0.053(3) 0.050(4) 0.055(3) 0.010(3) 0.008(3) -0.009(3)
C4 0.061(4) 0.071(5) 0.060(4) 0.018(3) 0.027(3) 0.004(3)
C5 0.055(4) 0.061(4) 0.065(4) 0.004(3) 0.031(3) 0.009(3)
C6 0.057(3) 0.039(3) 0.047(3) 0.005(2) 0.017(3) 0.001(2)
C7 0.043(3) 0.045(3) 0.051(3) -0.014(3) 0.014(3) 0.004(3)
C8 0.062(3) 0.027(2) 0.049(3) -0.010(2) 0.015(3) -0.004(2)
C9 0.063(3) 0.048(4) 0.055(3) -0.004(3) 0.016(3) -0.012(3)
C10 0.075(5) 0.056(4) 0.057(4) -0.014(4) -0.003(3) -0.011(3)
C11 0.043(3) 0.035(3) 0.041(3) -0.002(2) 0.010(2) -0.001(2)
C12 0.049(3) 0.041(3) 0.039(3) 0.005(2) 0.015(2) 0.005(2)
C13 0.046(3) 0.038(3) 0.054(3) 0.006(2) 0.022(3) 0.003(2)
C14 0.067(4) 0.056(4) 0.059(4) 0.024(3) 0.031(4) 0.027(3)
C15 0.056(4) 0.100(6) 0.046(3) 0.033(4) 0.010(3) 0.026(3)
C16 0.051(4) 0.114(6) 0.044(3) -0.006(4) 0.008(3) 0.003(4)
C17 0.047(3) 0.076(5) 0.047(3) -0.014(3) 0.010(3) 0.004(3)
C18 0.038(3) 0.043(3) 0.037(2) -0.001(2) 0.008(2) 0.000(2)
C19 0.050(3) 0.046(3) 0.061(3) 0.003(3) 0.014(2) -0.006(3)
C20 0.056(4) 0.074(5) 0.079(4) 0.013(4) 0.024(3) -0.017(4)
C21 0.043(4) 0.108(7) 0.076(5) -0.002(4) 0.025(3) -0.004(4)
C22 0.059(5) 0.072(6) 0.105(6) -0.022(5) 0.026(4) 0.002(5)
C23 0.055(4) 0.052(4) 0.062(4) -0.010(3) 0.019(3) -0.011(3)
V1' 0.0382(4) 0.0376(5) 0.0343(4) -0.0043(4) 0.0081(3) 0.0034(4)
O1' 0.058(2) 0.030(2) 0.044(2) 0.000(2) 0.017(2) 0.001(2)
O2' 0.043(2) 0.047(2) 0.080(3) 0.008(2) 0.020(2) -0.008(2)
O3' 0.071(3) 0.062(3) 0.146(5) -0.001(3) 0.034(3) -0.045(3)
O4' 0.040(2) 0.047(2) 0.038(2) -0.0066(15) 0.0123(15) -0.0014(14)
O5' 0.040(2) 0.057(2) 0.033(2) -0.013(2) 0.0089(15) -0.004(2)
O6' 0.061(2) 0.063(3) 0.040(2) -0.010(2) 0.009(2) 0.013(2)
N1' 0.043(2) 0.032(2) 0.034(2) -0.002(2) 0.012(2) 0.003(2)
N2' 0.037(2) 0.045(3) 0.035(2) -0.009(2) 0.008(2) 0.000(2)
C1' 0.041(3) 0.046(3) 0.034(2) 0.007(2) 0.010(2) 0.003(2)
C2' 0.046(3) 0.047(4) 0.048(3) 0.001(3) 0.005(3) 0.000(3)
C3' 0.062(4) 0.065(4) 0.054(3) 0.020(3) 0.008(3) -0.017(3)
C4' 0.054(4) 0.074(5) 0.058(4) 0.014(3) 0.026(3) -0.005(3)
C5' 0.054(4) 0.061(4) 0.058(3) 0.000(3) 0.021(3) -0.003(3)
C6' 0.047(3) 0.040(3) 0.039(3) 0.003(2) 0.013(2) 0.000(2)
C7' 0.041(3) 0.036(3) 0.043(3) -0.004(2) 0.014(2) 0.007(2)
C8' 0.048(3) 0.038(3) 0.045(3) -0.007(2) 0.012(2) -0.008(2)
C9' 0.061(4) 0.051(4) 0.056(3) -0.003(3) 0.020(3) -0.009(3)
C10' 0.070(5) 0.050(4) 0.076(5) -0.018(3) 0.023(4) -0.017(3)
C11' 0.036(2) 0.031(3) 0.038(2) -0.001(2) 0.011(2) 0.002(2)
C12' 0.034(2) 0.046(3) 0.036(2) 0.004(2) 0.007(2) 0.004(2)
C13' 0.045(4) 0.058(4) 0.050(4) -0.002(3) 0.014(3) 0.002(3)
C14' 0.048(3) 0.075(5) 0.052(4) 0.007(3) 0.016(3) 0.026(3)
C15' 0.050(4) 0.147(8) 0.035(3) 0.008(4) 0.011(3) 0.029(4)
C16' 0.055(4) 0.132(8) 0.037(3) -0.015(4) 0.001(3) -0.008(4)
C17' 0.047(3) 0.081(5) 0.050(3) -0.005(3) 0.017(3) 0.007(3)
C18' 0.034(2) 0.040(3) 0.037(2) 0.000(2) 0.009(2) 0.002(2)
C19' 0.051(3) 0.047(4) 0.053(3) 0.002(3) 0.001(3) -0.013(3)
C20' 0.046(3) 0.094(5) 0.054(3) 0.018(4) 0.006(3) -0.014(4)
C21' 0.034(3) 0.113(7) 0.069(4) 0.002(4) 0.014(3) 0.000(4)
C22' 0.039(3) 0.064(5) 0.089(5) -0.013(3) 0.021(3) -0.002(4)
C23' 0.048(3) 0.039(4) 0.075(4) -0.006(3) 0.018(3) -0.011(3)

loop_
_atom_site_label
_atom_site_fract_x
_atom_site_fract_y
_atom_site_fract_z
_atom_site_U_iso_or_equiv
_atom_site_thermal_displace_type
_atom_site_calc_flag
_atom_site_refinement_flags
_atom_site_occupancy
_atom_site_disorder_group
_atom_site_type_symbol
V1 0.30436(9) 0.66027(4) 0.59668(6) 0.0380(2) Uani d . 1 . V
O1 0.1867(4) 0.7399(2) 0.6007(3) 0.0462(9) Uani d . 1 . O
O2 0.3516(4) 0.5642(2) 0.5532(3) 0.0530(10) Uani d . 1 . O
O3 0.2988(6) 0.4484(3) 0.5127(5) 0.090(2) Uani d . 1 . O
O4 0.2212(3) 0.6777(2) 0.4201(2) 0.0441(9) Uani d . 1 . O
O5 0.4570(4) 0.7001(2) 0.5522(2) 0.0408(8) Uani d . 1 . O
O6 0.3805(4) 0.6568(2) 0.7234(3) 0.0555(9) Uani d . 1 . O
N1 0.1230(4) 0.5994(2) 0.5957(3) 0.0349(9) Uani d . 1 . N
N2 0.4462(4) 0.7089(3) 0.4427(3) 0.0399(10) Uani d . 1 . N
C1 0.0920(6) 0.7498(3) 0.6589(4) 0.0397(12) Uani d . 1 . C
C2 0.0677(8) 0.8189(4) 0.6961(6) 0.052(2) Uani d . 1 . C
C3 -0.0323(7) 0.8301(4) 0.7532(5) 0.0535(14) Uani d . 1 . C
C4 -0.1130(8) 0.7747(4) 0.7758(5) 0.062(2) Uani d . 1 . C
C5 -0.0948(7) 0.7054(4) 0.7373(5) 0.058(2) Uani d . 1 . C
C6 0.0077(6) 0.6920(3) 0.6799(4) 0.0469(13) Uani d . 1 . C
C7 0.0232(7) 0.6203(3) 0.6367(5) 0.0462(14) Uani d . 1 . C
C8 0.1201(6) 0.5248(3) 0.5493(4) 0.0462(12) Uani d . 1 . C
C9 0.2657(6) 0.5089(3) 0.5378(4) 0.0549(14) Uani d . 1 . C
C10 0.0144(10) 0.5215(5) 0.4364(7) 0.067(2) Uani d . 1 . C
C11 0.3158(6) 0.6987(3) 0.3763(4) 0.0397(11) Uani d . 1 . C
C12 0.2815(6) 0.7176(3) 0.2577(4) 0.0423(12) Uani d . 1 . C
C13 0.3463(6) 0.7763(3) 0.2176(5) 0.0443(13) Uani d . 1 . C
C14 0.2987(8) 0.7963(4) 0.1096(5) 0.058(2) Uani d . 1 . C
C15 0.1891(7) 0.7598(4) 0.0390(5) 0.068(2) Uani d . 1 . C
C16 0.1240(7) 0.7023(5) 0.0769(5) 0.071(2) Uani d . 1 . C
C17 0.1706(6) 0.6816(4) 0.1865(5) 0.057(2) Uani d . 1 . C
C18 0.5796(5) 0.7147(3) 0.4144(4) 0.0396(12) Uani d . 1 . C
C19 0.6232(6) 0.6605(4) 0.3547(4) 0.0522(13) Uani d . 1 . C
C20 0.7500(7) 0.6676(5) 0.3265(6) 0.069(2) Uani d . 1 . C
C21 0.8334(8) 0.7263(5) 0.3599(6) 0.074(2) Uani d . 1 . C
C22 0.7897(10) 0.7802(6) 0.4211(9) 0.078(3) Uani d . 1 . C
C23 0.6635(7) 0.7762(4) 0.4474(5) 0.056(2) Uani d . 1 . C
V1' 0.21823(8) -0.00118(4) 0.92954(6) 0.0369(2) Uani d . 1 . V
O1' 0.3352(4) -0.0811(2) 0.9204(3) 0.0433(9) Uani d . 1 . O
O2' 0.1666(4) 0.0946(2) 0.9757(4) 0.0557(10) Uani d . 1 . O
O3' 0.2312(5) 0.2070(3) 1.0324(5) 0.092(2) Uani d . 1 . O
O4' 0.2844(3) -0.0206(2) 1.1056(3) 0.0413(9) Uani d . 1 . O
O5' 0.0582(4) -0.0418(2) 0.9619(3) 0.0437(9) Uani d . 1 . O
O6' 0.1540(4) 0.0080(3) 0.8004(3) 0.0556(10) Uani d . 1 . O
N1' 0.4038(4) 0.0579(2) 0.9492(3) 0.0359(9) Uani d . 1 . N
N2' 0.0567(4) -0.0481(3) 1.0703(3) 0.0390(10) Uani d . 1 . N
C1' 0.4216(6) -0.0843(3) 0.8553(4) 0.0401(12) Uani d . 1 . C
C2' 0.4374(6) -0.1507(4) 0.8034(5) 0.0482(14) Uani d . 1 . C
C3' 0.5300(7) -0.1546(4) 0.7369(5) 0.061(2) Uani d . 1 . C
C4' 0.6089(7) -0.0950(4) 0.7197(5) 0.060(2) Uani d . 1 . C
C5' 0.5982(7) -0.0306(4) 0.7721(5) 0.056(2) Uani d . 1 . C
C6' 0.5036(6) -0.0238(3) 0.8401(4) 0.0415(12) Uani d . 1 . C
C7' 0.5019(6) 0.0422(3) 0.9017(4) 0.0396(11) Uani d . 1 . C
C8' 0.4126(6) 0.1229(3) 1.0192(5) 0.0436(12) Uani d . 1 . C
C9' 0.2599(6) 0.1470(3) 1.0093(5) 0.0549(15) Uani d . 1 . C
C10' 0.5049(8) 0.1843(4) 0.9981(6) 0.065(2) Uani d . 1 . C
C11' 0.1834(5) -0.0389(3) 1.1438(4) 0.0349(10) Uani d . 1 . C
C12' 0.2030(5) -0.0510(3) 1.2626(4) 0.0392(12) Uani d . 1 . C
C13' 0.1307(8) -0.1054(4) 1.3066(6) 0.050(2) Uani d . 1 . C
C14' 0.1660(7) -0.1184(4) 1.4167(5) 0.058(2) Uani d . 1 . C
C15' 0.2722(7) -0.0801(5) 1.4860(5) 0.078(2) Uani d . 1 . C
C16' 0.3438(7) -0.0276(5) 1.4447(5) 0.077(2) Uani d . 1 . C
C17' 0.3116(6) -0.0124(4) 1.3338(5) 0.058(2) Uani d . 1 . C
C18' -0.0815(5) -0.0535(3) 1.0902(4) 0.0374(12) Uani d . 1 . C
C19' -0.1368(7) 0.0064(4) 1.1313(5) 0.053(2) Uani d . 1 . C
C20' -0.2694(6) 0.0015(5) 1.1541(5) 0.066(2) Uani d . 1 . C
C21' -0.3429(7) -0.0635(5) 1.1329(6) 0.072(2) Uani d . 1 . C
C22' -0.2908(7) -0.1226(5) 1.0881(6) 0.063(2) Uani d . 1 . C
C23' -0.1598(7) -0.1168(4) 1.0654(6) 0.054(2) Uani d . 1 . C
H2 0.106(6) 0.845(3) 0.691(4) 0.019(17) Uiso d . 1 . H
H3 -0.042(6) 0.884(3) 0.784(4) 0.054(16) Uiso d . 1 . H
H4 -0.174(6) 0.779(3) 0.819(5) 0.057(17) Uiso d . 1 . H
H5 -0.139(6) 0.659(4) 0.751(4) 0.053(15) Uiso d . 1 . H
H7 -0.036(5) 0.598(2) 0.628(3) 0.011(11) Uiso d . 1 . H
H8 0.090(5) 0.489(3) 0.603(4) 0.035(12) Uiso d . 1 . H
H10A -0.089(8) 0.536(4) 0.441(6) 0.09(2) Uiso d . 1 . H
H10B 0.039(9) 0.556(5) 0.383(7) 0.11(3) Uiso d . 1 . H
H10C 0.005(15) 0.495(8) 0.434(10) 0.16(6) Uiso d . 1 . H
H13 0.426(6) 0.802(3) 0.273(4) 0.043(14) Uiso d . 1 . H
H14 0.331(5) 0.823(3) 0.082(4) 0.029(14) Uiso d . 1 . H
H15 0.157(4) 0.775(2) -0.041(4) 0.028(11) Uiso d . 1 . H
H16 0.040(6) 0.677(3) 0.023(5) 0.064(17) Uiso d . 1 . H
H17 0.125(6) 0.645(3) 0.213(4) 0.044(15) Uiso d . 1 . H
H19 0.558(7) 0.608(4) 0.356(5) 0.08(2) Uiso d . 1 . H
H20 0.789(7) 0.628(4) 0.293(5) 0.066(19) Uiso d . 1 . H
H21 0.922(9) 0.718(4) 0.345(6) 0.10(3) Uiso d . 1 . H
H22 0.831(10) 0.805(5) 0.424(8) 0.10(4) Uiso d . 1 . H
H23 0.625(6) 0.815(3) 0.490(4) 0.042(14) Uiso d . 1 . H
H2' 0.385(5) -0.195(3) 0.826(4) 0.040(14) Uiso d . 1 . H
H3' 0.534(5) -0.200(3) 0.706(4) 0.038(14) Uiso d . 1 . H
H4' 0.670(6) -0.093(3) 0.664(5) 0.058(17) Uiso d . 1 . H
H5' 0.660(6) 0.014(4) 0.767(4) 0.060(18) Uiso d . 1 . H
H7' 0.585(5) 0.076(3) 0.905(4) 0.032(12) Uiso d . 1 . H
H8' 0.440(5) 0.102(3) 1.087(4) 0.039(14) Uiso d . 1 . H
H10' 0.600(6) 0.169(3) 1.009(4) 0.046(15) Uiso d . 1 . H
H10" 0.509(5) 0.218(3) 1.056(4) 0.040(13) Uiso d . 1 . H
H10* 0.481(6) 0.197(3) 0.911(5) 0.059(16) Uiso d . 1 . H
H13' 0.086(5) -0.121(3) 1.273(4) 0.017(16) Uiso d . 1 . H
H14' 0.130(8) -0.160(4) 1.450(6) 0.10(3) Uiso d . 1 . H
H15' 0.281(5) -0.084(3) 1.551(5) 0.041(14) Uiso d . 1 . H
H16' 0.401(7) 0.006(4) 1.483(5) 0.07(2) Uiso d . 1 . H
H17' 0.350(6) 0.025(4) 1.294(5) 0.061(18) Uiso d . 1 . H
H19' -0.102(6) 0.034(3) 1.149(5) 0.05(2) Uiso d . 1 . H
H20' -0.296(8) 0.033(4) 1.207(6) 0.09(3) Uiso d . 1 . H
H21' -0.431(10) -0.075(5) 1.156(7) 0.13(3) Uiso d . 1 . H
H22' -0.340(6) -0.166(4) 1.062(5) 0.055(18) Uiso d . 1 . H
H23' -0.133(6) -0.149(3) 1.034(4) 0.042(16) Uiso d . 1 . H

loop_
_atom_type_symbol
_atom_type_description
_atom_type_scat_dispersion_real
_atom_type_scat_dispersion_imag
_atom_type_scat_source
C C 0.0033 0.0016 'International Tables Vol C Tables 4.2.6.8 and 6.1.1.4'
H H 0.0000 0.0000 'International Tables Vol C Tables 4.2.6.8 and 6.1.1.4'
N N 0.0061 0.0033 'International Tables Vol C Tables 4.2.6.8 and 6.1.1.4'
O O 0.0106 0.0060 'International Tables Vol C Tables 4.2.6.8 and 6.1.1.4'
V V 0.3005 0.5294 'International Tables Vol C Tables 4.2.6.8 and 6.1.1.4'

loop_
_geom_angle_atom_site_label_1
_geom_angle_atom_site_label_2
_geom_angle_atom_site_label_3
_geom_angle
_geom_angle_publ_flag
O6 V1 O1 97.9(2) y
O6 V1 O5 96.5(2) y
O1 V1 O5 104.2(2) y
O6 V1 O2 99.5(2) y
O1 V1 O2 155.9(2) y
O5 V1 O2 90.3(2) y
O6 V1 N1 99.4(2) y
O1 V1 N1 83.8(2) y
O5 V1 N1 161.05(15) y
O2 V1 N1 77.0(2) y
O6 V1 O4 171.6(2) y
O1 V1 O4 80.9(2) y
O5 V1 O4 75.79(13) y
O2 V1 O4 84.2(2) y
N1 V1 O4 88.82(14) y
C1 O1 V1 129.8(3) ?
C9 O2 V1 124.2(4) ?
C11 O4 V1 111.7(3) ?
N2 O5 V1 119.2(3) ?
C7 N1 C8 119.8(5) ?
C7 N1 V1 124.9(4) ?
C8 N1 V1 115.2(3) ?
C11 N2 O5 115.3(4) ?
C11 N2 C18 128.9(4) ?
O5 N2 C18 114.8(4) ?
O1 C1 C2 120.8(6) ?
O1 C1 C6 121.5(5) ?
C2 C1 C6 117.7(6) ?
C3 C2 C1 121.3(7) ?
C4 C3 C2 121.8(7) ?
C3 C4 C5 118.6(6) ?
C4 C5 C6 120.9(7) ?
C5 C6 C1 119.6(6) ?
C5 C6 C7 120.8(6) ?
C1 C6 C7 119.5(5) ?
N1 C7 C6 126.2(6) ?
N1 C8 C9 107.2(4) ?
N1 C8 C10 110.0(5) ?
C9 C8 C10 109.5(5) ?
O3 C9 O2 123.1(6) ?
O3 C9 C8 121.6(6) ?
O2 C9 C8 115.3(5) ?
O4 C11 N2 117.2(4) ?
O4 C11 C12 120.9(5) ?
N2 C11 C12 121.7(5) ?
C17 C12 C13 118.8(5) ?
C17 C12 C11 118.5(5) ?
C13 C12 C11 122.3(5) ?
C14 C13 C12 119.5(6) ?
C13 C14 C15 121.3(7) ?
C14 C15 C16 120.0(6) ?
C15 C16 C17 119.3(6) ?
C12 C17 C16 121.0(6) ?
C19 C18 C23 120.5(6) ?
C19 C18 N2 120.5(5) ?
C23 C18 N2 119.0(5) ?
C18 C19 C20 119.7(6) ?
C21 C20 C19 120.3(7) ?
C20 C21 C22 119.8(7) ?
C23 C22 C21 121.6(8) ?
C22 C23 C18 118.2(7) ?
O6' V1' O5' 97.6(2) y
O6' V1' O1' 96.1(2) y
O5' V1' O1' 104.9(2) y
O6' V1' O2' 98.3(2) y
O5' V1' O2' 90.0(2) y
O1' V1' O2' 157.7(2) y
O6' V1' N1' 99.8(2) y
O5' V1' N1' 159.69(15) y
O1' V1' N1' 83.6(2) y
O2' V1' N1' 77.2(2) y
O6' V1' O4' 173.6(2) y
O5' V1' O4' 76.02(14) y
O1' V1' O4' 84.74(14) y
O2' V1' O4' 82.9(2) y
N1' V1' O4' 86.69(14) y
C1' O1' V1' 124.6(3) ?
C9' O2' V1' 122.8(4) ?
C11' O4' V1' 112.3(3) ?
N2' O5' V1' 118.3(3) ?
C7' N1' C8' 121.5(4) ?
C7' N1' V1' 124.1(4) ?
C8' N1' V1' 114.3(3) ?
C11' N2' O5' 115.4(4) ?
C11' N2' C18' 128.6(4) ?
O5' N2' C18' 115.4(4) ?
O1' C1' C6' 121.7(5) ?
O1' C1' C2' 119.4(5) ?
C6' C1' C2' 118.9(5) ?
C3' C2' C1' 119.5(6) ?
C2' C3' C4' 122.0(6) ?
C5' C4' C3' 119.4(6) ?
C4' C5' C6' 120.6(6) ?
C1' C6' C5' 119.6(5) ?
C1' C6' C7' 120.2(5) ?
C5' C6' C7' 119.9(5) ?
N1' C7' C6' 123.4(5) ?
N1' C8' C10' 116.5(5) ?
N1' C8' C9' 106.2(4) ?
C10' C8' C9' 112.5(5) ?
O3' C9' O2' 124.5(6) ?
O3' C9' C8' 122.3(6) ?
O2' C9' C8' 113.1(5) ?
O4' C11' N2' 116.4(4) ?
O4' C11' C12' 121.4(4) ?
N2' C11' C12' 122.2(4) ?
C17' C12' C13' 118.7(5) ?
C17' C12' C11' 117.1(5) ?
C13' C12' C11' 123.7(5) ?
C14' C13' C12' 120.1(7) ?
C13' C14' C15' 120.8(7) ?
C14' C15' C16' 119.8(6) ?
C15' C16' C17' 121.4(7) ?
C16' C17' C12' 119.2(6) ?
C23' C18' C19' 120.5(6) ?
C23' C18' N2' 120.5(5) ?
C19' C18' N2' 119.0(5) ?
C18' C19' C20' 119.7(7) ?
C21' C20' C19' 118.6(7) ?
C22' C21' C20' 122.0(7) ?
C21' C22' C23' 118.8(7) ?
C18' C23' C22' 120.3(7) ?

loop_
_geom_bond_atom_site_label_1
_geom_bond_atom_site_label_2
_geom_bond_site_symmetry_2
_geom_bond_distance
_geom_bond_publ_flag
V1 O6 . 1.573(3) y
V1 O1 . 1.859(4) y
V1 O5 . 1.862(3) y
V1 O2 . 1.928(4) y
V1 N1 . 2.081(4) y
V1 O4 . 2.177(3) y
O1 C1 . 1.326(6) ?
O2 C9 . 1.294(7) ?
O3 C9 . 1.216(8) ?
O4 C11 . 1.246(6) ?
O5 N2 . 1.360(5) ?
N1 C7 . 1.267(7) ?
N1 C8 . 1.481(6) ?
N2 C11 . 1.339(6) ?
N2 C18 . 1.434(6) ?
C1 C2 . 1.387(9) ?
C1 C6 . 1.402(8) ?
C2 C3 . 1.363(10) ?
C3 C4 . 1.354(10) ?
C4 C5 . 1.383(10) ?
C5 C6 . 1.393(8) ?
C6 C7 . 1.441(8) ?
C8 C9 . 1.487(8) ?
C8 C10 . 1.523(10) ?
C11 C12 . 1.480(7) ?
C12 C17 . 1.377(8) ?
C12 C13 . 1.400(8) ?
C13 C14 . 1.365(8) ?
C14 C15 . 1.371(10) ?
C15 C16 . 1.373(10) ?
C16 C17 . 1.385(8) ?
C18 C19 . 1.372(8) ?
C18 C23 . 1.388(8) ?
C19 C20 . 1.373(8) ?
C20 C21 . 1.344(11) ?
C21 C22 . 1.382(13) ?
C22 C23 . 1.352(11) ?
V1' O6' . 1.589(3) y
V1' O5' . 1.860(4) y
V1' O1' . 1.872(4) y
V1' O2' . 1.949(4) y
V1' N1' . 2.062(4) y
V1' O4' . 2.165(3) y
O1' C1' . 1.313(6) ?
O2' C9' . 1.312(7) ?
O3' C9' . 1.185(8) ?
O4' C11' . 1.244(6) ?
O5' N2' . 1.369(5) ?
N1' C7' . 1.280(6) ?
N1' C8' . 1.466(6) ?
N2' C11' . 1.346(6) ?
N2' C18' . 1.431(6) ?
C1' C6' . 1.404(8) ?
C1' C2' . 1.405(8) ?
C2' C3' . 1.377(9) ?
C3' C4' . 1.381(10) ?
C4' C5' . 1.365(9) ?
C5' C6' . 1.410(8) ?
C6' C7' . 1.437(7) ?
C8' C10' . 1.501(8) ?
C8' C9' . 1.523(8) ?
C11' C12' . 1.470(7) ?
C12' C17' . 1.387(8) ?
C12' C13' . 1.409(9) ?
C13' C14' . 1.355(9) ?
C14' C15' . 1.360(10) ?
C15' C16' . 1.363(11) ?
C16' C17' . 1.374(8) ?
C18' C23' . 1.376(8) ?
C18' C19' . 1.376(9) ?
C19' C20' . 1.393(9) ?
C20' C21' . 1.375(12) ?
C21' C22' . 1.374(11) ?
C22' C23' . 1.378(9) ?
